data_8000006
loop_
_publ_author_name
'Nicolas Br\'efuel'
'Sergiu Shova'
'Jean-Pierre Tuchagues'
'Naohide Matsumoto'

_publ_section_title
;
 An Abrupt Spin Crossover FeII Complex Based on Homochiral Chain
;
_journal_issue 8
_journal_name_full 'Chemistry Letters'
_journal_page_first 1092
_journal_paper_doi 10.1246/cl.2005.1092
_journal_volume 34
_journal_year 2005
_chemical_formula_moiety '[FeL]ClO4'
_chemical_formula_sum 'C18 H29 Cl Fe N8 O4'
_chemical_formula_weight 512.79
_space_group_IT_number 61
_space_group_name_Hall '-P 2ac 2ab'
_space_group_name_H-M_alt 'P b c a'
_symmetry_cell_setting orthorhombic
_symmetry_space_group_name_Hall '-P 2ac 2ab'
_symmetry_space_group_name_H-M 'P b c a'
_atom_sites_solution_hydrogens geom
_atom_sites_solution_primary direct
_atom_sites_solution_secondary difmap
_audit_creation_method SHELXL-97
_cell_angle_alpha 90.00
_cell_angle_beta 90.00
_cell_angle_gamma 90.00
_cell_formula_units_Z 8
_cell_length_a 13.306(3)
_cell_length_b 15.655(3)
_cell_length_c 21.288(4)
_cell_measurement_reflns_used 2870
_cell_measurement_temperature 180(2)
_cell_measurement_theta_max 26.0
_cell_measurement_theta_min 3.17
_cell_volume 4434.4(15)
_computing_cell_refinement 'CrysAlis RED, Oxford Diffraction Ltd.,'
_computing_data_collection 'CrysAlis CCD, Oxford Diffraction Ltd.,'
_computing_data_reduction 'CrysAlis RED, Oxford Diffraction Ltd.,'
_computing_molecular_graphics 'ORTEP-3 (Farrugia, 1997)'
_computing_publication_material 'SHELXL-97 (Sheldrick, 1997)'
_computing_structure_refinement 'SHELXL-97 (Sheldrick, 1997)'
_computing_structure_solution 'SHELXS-97 (Sheldrick, 1990)'
_diffrn_ambient_temperature 180(2)
_diffrn_measured_fraction_theta_full 0.998
_diffrn_measured_fraction_theta_max 0.998
_diffrn_measurement_device_type 'Oxford Difraction, XCALIBUR'
_diffrn_measurement_method omega-phi
_diffrn_radiation_monochromator graphite
_diffrn_radiation_source 'Enhance (Mo) X-ray Source'
_diffrn_radiation_type MoK\a
_diffrn_radiation_wavelength 0.71073
_diffrn_reflns_av_R_equivalents 0.0701
_diffrn_reflns_av_sigmaI/netI 0.0731
_diffrn_reflns_limit_h_max 16
_diffrn_reflns_limit_h_min -16
_diffrn_reflns_limit_k_max 19
_diffrn_reflns_limit_k_min -16
_diffrn_reflns_limit_l_max 26
_diffrn_reflns_limit_l_min -26
_diffrn_reflns_number 31496
_diffrn_reflns_theta_full 26.00
_diffrn_reflns_theta_max 26.00
_diffrn_reflns_theta_min 3.17
_diffrn_standards_decay_% 0
_diffrn_standards_interval_count 0
_diffrn_standards_interval_time 0
_diffrn_standards_number 0
_exptl_absorpt_coefficient_mu 0.844
_exptl_absorpt_correction_T_max 0.932
_exptl_absorpt_correction_T_min 0.815
_exptl_absorpt_correction_type multi-scan
_exptl_absorpt_process_details 'c.f. r.h. blessing, acta cryst. (1995), a51, 33-38'
_exptl_crystal_colour orange
_exptl_crystal_density_diffrn 1.536
_exptl_crystal_density_method 'not measured'
_exptl_crystal_description prism
_exptl_crystal_F_000 2144
_exptl_crystal_size_max 0.3
_exptl_crystal_size_mid 0.25
_exptl_crystal_size_min 0.05
_refine_diff_density_max 0.387
_refine_diff_density_min -0.445
_refine_diff_density_rms 0.055
_refine_ls_extinction_method none
_refine_ls_goodness_of_fit_ref 0.997
_refine_ls_hydrogen_treatment mixed
_refine_ls_matrix_type full
_refine_ls_number_parameters 304
_refine_ls_number_reflns 4356
_refine_ls_number_restraints 21
_refine_ls_restrained_S_all 1.039
_refine_ls_R_factor_all 0.0983
_refine_ls_R_factor_gt 0.0431
_refine_ls_shift/su_max 0.001
_refine_ls_shift/su_mean 0.000
_refine_ls_structure_factor_coef Fsqd
_refine_ls_weighting_details 'calc w=1/[\s^2^(Fo^2^)+(0.0314P)^2^+0.0000P] where P=(Fo^2^+2Fc^2^)/3'
_refine_ls_weighting_scheme calc
_refine_ls_wR_factor_gt 0.0717
_refine_ls_wR_factor_ref 0.0879
_reflns_number_gt 2819
_reflns_number_total 4356
_reflns_threshold_expression >2sigma(I)
_cod_depositor_comments
;
The following automatic conversions were performed:
'_symmetry_cell_setting' value 'Orthorhombic' changed to 'orthorhombic'
according to '/home/saulius/struct/CIF-dictionaries/cif_core.dic'
dictionary named 'cif_core.dic' version 2.4.1 from 2010-06-29.

Automatic conversion script
Id: cif_fix_enum 1527 2010-12-29 10:47:43Z saulius 
;
_cod_database_code 8000006

loop_
_symmetry_equiv_pos_as_xyz
'x, y, z'
'-x+1/2, -y, z+1/2'
'-x, y+1/2, -z+1/2'
'x+1/2, -y+1/2, -z'
'-x, -y, -z'
'x-1/2, y, -z-1/2'
'x, -y-1/2, z-1/2'
'-x-1/2, y-1/2, z'

loop_
_atom_site_label
_atom_site_type_symbol
_atom_site_fract_x
_atom_site_fract_y
_atom_site_fract_z
_atom_site_U_iso_or_equiv
_atom_site_adp_type
_atom_site_occupancy
_atom_site_symmetry_multiplicity
_atom_site_calc_flag
_atom_site_refinement_flags
_atom_site_disorder_assembly
_atom_site_disorder_group
Fe1 Fe 0.24410(3) 0.09997(3) 0.64039(2) 0.01921(13) Uani 1 1 d . . .
Cl1 Cl 0.23974(8) 0.24712(6) 0.42772(4) 0.0429(3) Uani 1 1 d D . .
O1 O 0.2598(5) 0.1630(2) 0.4116(2) 0.091(2) Uani 0.836(8) 1 d PD A 1
O2 O 0.1458(5) 0.2628(6) 0.4516(4) 0.111(3) Uani 0.836(8) 1 d PD A 1
O3 O 0.3104(3) 0.2674(3) 0.47860(16) 0.0645(16) Uani 0.836(8) 1 d PD A 1
O1A O 0.1743(15) 0.1742(10) 0.4014(8) 0.046(6) Uiso 0.164(8) 1 d PD A 2
O2A O 0.3050(13) 0.2025(14) 0.4654(9) 0.057(7) Uiso 0.164(8) 1 d PD A 2
O3A O 0.1462(13) 0.2737(15) 0.4546(11) 0.014(5) Uiso 0.164(8) 1 d PD A 2
O4 O 0.2640(2) 0.30164(19) 0.37749(12) 0.0727(10) Uani 1 1 d D A .
N1 N 0.15566(19) 0.21515(16) 0.64960(12) 0.0225(6) Uani 1 1 d . . .
N2 N 0.0504(2) 0.31987(17) 0.67028(13) 0.0279(7) Uani 1 1 d . . .
H2 H 0.0239 0.3633 0.6886 0.034 Uiso 1 1 calc R . .
N3 N 0.1440(2) 0.09137(17) 0.55959(12) 0.0249(7) Uani 1 1 d . . .
H3N H 0.3347 0.1933 0.5640 0.030 Uiso 1 1 d R . .
N4 N 0.3284(2) -0.01131(16) 0.60401(14) 0.0296(7) Uani 1 1 d . . .
H4N H 0.3307 -0.0378 0.6367 0.035 Uiso 1 1 d R . .
N5 N 0.3659(2) 0.16546(17) 0.59131(13) 0.0269(7) Uani 1 1 d . . .
N6 N 0.33168(19) 0.11215(17) 0.72645(13) 0.0256(7) Uani 1 1 d . . .
N7 N 0.1594(2) 0.02248(16) 0.70359(12) 0.0226(6) Uani 1 1 d . . .
N8 N 0.0656(2) -0.05871(18) 0.76868(14) 0.0311(7) Uani 1 1 d . . .
C1 C 0.1349(2) 0.2794(2) 0.68832(16) 0.0237(8) Uani 1 1 d . . .
C2 C 0.0144(3) 0.2802(2) 0.61810(16) 0.0295(9) Uani 1 1 d . . .
H2 H -0.0431 0.2946 0.5956 0.035 Uiso 1 1 calc R . .
C3 C 0.0793(2) 0.2150(2) 0.60542(16) 0.0238(8) Uani 1 1 d . . .
C4 C 0.0785(2) 0.1508(2) 0.55748(16) 0.0272(8) Uani 1 1 d . . .
H4 H 0.0312 0.1524 0.5254 0.033 Uiso 1 1 calc R . .
C5 C 0.1402(3) 0.0251(2) 0.51068(17) 0.0335(9) Uani 1 1 d . . .
H5A H 0.1195 0.0513 0.4714 0.040 Uiso 1 1 calc R . .
H5B H 0.0894 -0.0166 0.5221 0.040 Uiso 1 1 calc R . .
C6 C 0.2382(3) -0.0204(2) 0.50043(19) 0.0506(11) Uani 1 1 d . . .
H6A H 0.2289 -0.0615 0.4668 0.061 Uiso 1 1 calc R . .
H6B H 0.2871 0.0211 0.4860 0.061 Uiso 1 1 calc R . .
C7 C 0.2817(3) -0.0661(2) 0.5553(2) 0.0470(11) Uani 1 1 d . . .
H7A H 0.2288 -0.0995 0.5749 0.056 Uiso 1 1 calc R . .
H7B H 0.3320 -0.1059 0.5401 0.056 Uiso 1 1 calc R . .
C8 C 0.4305(3) 0.0177(2) 0.58852(17) 0.0339(9) Uani 1 1 d . . .
H8A H 0.4620 -0.0237 0.5610 0.041 Uiso 1 1 calc R . .
H8B H 0.4700 0.0209 0.6267 0.041 Uiso 1 1 calc R . .
C9 C 0.4303(3) 0.1042(2) 0.55683(16) 0.0332(9) Uani 1 1 d . . .
H9A H 0.4985 0.1260 0.5550 0.040 Uiso 1 1 calc R . .
H9B H 0.4059 0.0982 0.5141 0.040 Uiso 1 1 calc R . .
C10 C 0.4235(3) 0.2278(2) 0.62914(17) 0.0361(10) Uani 1 1 d . . .
H10A H 0.3773 0.2701 0.6457 0.043 Uiso 1 1 calc R . .
H10B H 0.4706 0.2571 0.6018 0.043 Uiso 1 1 calc R . .
C11 C 0.4815(3) 0.1885(2) 0.68363(17) 0.0374(10) Uani 1 1 d . . .
H11A H 0.5136 0.1366 0.6690 0.045 Uiso 1 1 calc R . .
H11B H 0.5342 0.2279 0.6960 0.045 Uiso 1 1 calc R . .
C12 C 0.4192(2) 0.1674(2) 0.74080(17) 0.0322(9) Uani 1 1 d . . .
H12A H 0.4615 0.1388 0.7714 0.039 Uiso 1 1 calc R . .
H12B H 0.3954 0.2201 0.7596 0.039 Uiso 1 1 calc R . .
C13 C 0.2932(3) 0.0706(2) 0.77255(17) 0.0274(8) Uani 1 1 d . . .
H13 H 0.3235 0.0720 0.8119 0.033 Uiso 1 1 calc R . .
C14 C 0.2035(3) 0.0220(2) 0.76293(16) 0.0241(8) Uani 1 1 d . . .
C15 C 0.1458(3) -0.0276(2) 0.80122(17) 0.0326(9) Uani 1 1 d . . .
H15 H 0.1592 -0.0387 0.8433 0.039 Uiso 1 1 calc R . .
C16 C 0.0775(3) -0.0264(2) 0.71062(16) 0.0261(8) Uani 1 1 d . . .
C17 C 0.0058(3) -0.0439(2) 0.65828(17) 0.0361(10) Uani 1 1 d . . .
H17A H -0.0103 0.0086 0.6373 0.054 Uiso 1 1 calc R . .
H17B H -0.0545 -0.0688 0.6749 0.054 Uiso 1 1 calc R . .
H17C H 0.0361 -0.0827 0.6289 0.054 Uiso 1 1 calc R . .
C18 C 0.1970(3) 0.3073(2) 0.74225(17) 0.0348(9) Uani 1 1 d . . .
H18A H 0.2146 0.2586 0.7673 0.052 Uiso 1 1 calc R . .
H18B H 0.1595 0.3471 0.7673 0.052 Uiso 1 1 calc R . .
H18C H 0.2570 0.3343 0.7271 0.052 Uiso 1 1 calc R . .

loop_
_atom_site_aniso_label
_atom_site_aniso_U_11
_atom_site_aniso_U_22
_atom_site_aniso_U_33
_atom_site_aniso_U_23
_atom_site_aniso_U_13
_atom_site_aniso_U_12
Fe1 0.0186(2) 0.0178(2) 0.0212(2) 0.0004(2) 0.0001(2) -0.0013(2)
Cl1 0.0544(7) 0.0415(6) 0.0327(5) 0.0081(4) 0.0102(6) 0.0119(5)
O1 0.135(6) 0.033(2) 0.104(4) -0.019(2) 0.046(3) 0.001(3)
O2 0.057(3) 0.154(7) 0.123(5) 0.025(4) 0.028(3) 0.035(3)
O3 0.080(3) 0.072(4) 0.042(2) 0.007(2) -0.024(2) 0.021(2)
O4 0.107(3) 0.074(2) 0.0377(17) 0.0287(16) -0.0001(18) -0.0249(19)
N1 0.0182(15) 0.0199(15) 0.0294(17) -0.0004(13) 0.0031(13) -0.0026(12)
N2 0.0267(17) 0.0214(16) 0.0357(19) 0.0009(14) 0.0082(14) 0.0052(13)
N3 0.0260(16) 0.0212(16) 0.0276(16) -0.0015(13) -0.0008(13) -0.0018(13)
N4 0.0324(18) 0.0242(16) 0.0321(18) 0.0034(14) -0.0028(14) 0.0034(14)
N5 0.0296(17) 0.0243(17) 0.0269(17) 0.0016(13) 0.0007(14) 0.0004(14)
N6 0.0190(15) 0.0253(16) 0.0324(18) -0.0047(14) -0.0014(13) -0.0004(13)
N7 0.0224(16) 0.0207(16) 0.0248(16) -0.0017(13) -0.0003(13) -0.0012(13)
N8 0.0322(18) 0.0270(17) 0.0340(19) 0.0031(15) 0.0078(15) -0.0026(14)
C1 0.0218(19) 0.0208(19) 0.029(2) 0.0046(16) 0.0094(16) -0.0024(15)
C2 0.024(2) 0.031(2) 0.033(2) 0.0073(18) -0.0024(17) 0.0005(17)
C3 0.0225(19) 0.0222(19) 0.027(2) 0.0018(17) 0.0042(16) 0.0010(16)
C4 0.024(2) 0.032(2) 0.026(2) 0.0027(18) -0.0035(16) -0.0051(18)
C5 0.035(2) 0.033(2) 0.032(2) -0.0089(18) -0.0070(18) -0.0013(18)
C6 0.060(3) 0.044(2) 0.048(3) -0.022(2) -0.014(2) 0.009(2)
C7 0.049(3) 0.022(2) 0.069(3) -0.016(2) -0.016(2) 0.0074(18)
C8 0.027(2) 0.033(2) 0.041(2) -0.0077(18) 0.0032(18) 0.0073(17)
C9 0.031(2) 0.040(2) 0.029(2) -0.0053(19) 0.0079(17) -0.0048(19)
C10 0.035(2) 0.029(2) 0.044(3) -0.0057(19) 0.0090(19) -0.0146(17)
C11 0.022(2) 0.044(2) 0.045(3) -0.013(2) -0.0050(19) -0.0087(18)
C12 0.024(2) 0.033(2) 0.039(2) -0.0044(18) -0.0098(17) -0.0049(17)
C13 0.030(2) 0.029(2) 0.024(2) -0.0028(17) -0.0059(16) 0.0083(17)
C14 0.026(2) 0.0209(19) 0.025(2) 0.0009(16) 0.0052(16) 0.0054(16)
C15 0.041(2) 0.029(2) 0.028(2) 0.0045(17) 0.0069(19) 0.0070(18)
C16 0.023(2) 0.0194(19) 0.036(2) -0.0029(17) 0.0062(17) 0.0010(15)
C17 0.031(2) 0.030(2) 0.048(3) -0.0033(18) 0.0039(18) -0.0049(17)
C18 0.031(2) 0.032(2) 0.041(2) -0.0134(19) 0.0035(18) -0.0023(18)

loop_
_atom_type_symbol
_atom_type_description
_atom_type_scat_dispersion_real
_atom_type_scat_dispersion_imag
_atom_type_scat_source
C C 0.0033 0.0016 'International Tables Vol C Tables 4.2.6.8 and 6.1.1.4'
H H 0.0000 0.0000 'International Tables Vol C Tables 4.2.6.8 and 6.1.1.4'
N N 0.0061 0.0033 'International Tables Vol C Tables 4.2.6.8 and 6.1.1.4'
O O 0.0106 0.0060 'International Tables Vol C Tables 4.2.6.8 and 6.1.1.4'
Cl Cl 0.1484 0.1585 'International Tables Vol C Tables 4.2.6.8 and 6.1.1.4'
Fe Fe 0.3463 0.8444 'International Tables Vol C Tables 4.2.6.8 and 6.1.1.4'

loop_
_geom_angle_atom_site_label_1
_geom_angle_atom_site_label_2
_geom_angle_atom_site_label_3
_geom_angle
N7 Fe1 N1 97.44(10)
N7 Fe1 N6 78.59(10)
N1 Fe1 N6 98.16(10)
N7 Fe1 N3 98.02(10)
N1 Fe1 N3 77.90(10)
N6 Fe1 N3 174.51(10)
N7 Fe1 N5 163.88(10)
N1 Fe1 N5 93.20(10)
N6 Fe1 N5 87.96(10)
N3 Fe1 N5 96.03(10)
N7 Fe1 N4 92.34(10)
N1 Fe1 N4 164.70(10)
N6 Fe1 N4 95.28(10)
N3 Fe1 N4 89.14(10)
N5 Fe1 N4 79.97(10)
O2 Cl1 O2A 116.8(9)
O2 Cl1 O1 115.9(4)
O2A Cl1 O1 62.6(9)
O2 Cl1 O4 112.5(4)
O2A Cl1 O4 127.5(8)
O1 Cl1 O4 110.1(2)
O2 Cl1 O3A 7.0(13)
O2A Cl1 O3A 117.6(13)
O1 Cl1 O3A 122.8(10)
O4 Cl1 O3A 109.1(10)
O2 Cl1 O3 105.7(4)
O2A Cl1 O3 43.5(9)
O1 Cl1 O3 105.4(3)
O4 Cl1 O3 106.4(2)
O3A Cl1 O3 101.5(10)
O2 Cl1 O1A 75.7(8)
O2A Cl1 O1A 101.1(11)
O1 Cl1 O1A 46.8(7)
O4 Cl1 O1A 107.6(7)
O3A Cl1 O1A 82.5(12)
O3 Cl1 O1A 142.2(7)
C1 N1 C3 105.7(3)
C1 N1 Fe1 143.1(2)
C3 N1 Fe1 109.7(2)
C1 N2 C2 108.2(3)
C4 N3 C5 117.8(3)
C4 N3 Fe1 113.6(2)
C5 N3 Fe1 128.6(2)
C8 N4 C7 114.2(3)
C8 N4 Fe1 107.67(19)
C7 N4 Fe1 119.2(2)
C10 N5 C9 113.4(3)
C10 N5 Fe1 115.7(2)
C9 N5 Fe1 111.2(2)
C13 N6 C12 116.8(3)
C13 N6 Fe1 112.6(2)
C12 N6 Fe1 130.1(2)
C16 N7 C14 103.7(3)
C16 N7 Fe1 145.6(2)
C14 N7 Fe1 110.7(2)
C16 N8 C15 103.9(3)
N1 C1 N2 110.6(3)
N1 C1 C18 126.1(3)
N2 C1 C18 123.2(3)
N2 C2 C3 106.2(3)
C2 C3 N1 109.3(3)
C2 C3 C4 131.4(3)
N1 C3 C4 119.3(3)
N3 C4 C3 118.8(3)
N3 C5 C6 114.0(3)
C7 C6 C5 116.9(4)
N4 C7 C6 115.7(3)
N4 C8 C9 112.1(3)
N5 C9 C8 111.1(3)
N5 C10 C11 114.3(3)
C12 C11 C10 115.1(3)
N6 C12 C11 113.1(3)
N6 C13 C14 119.5(3)
C15 C14 N7 108.0(3)
C15 C14 C13 133.4(3)
N7 C14 C13 118.6(3)
N8 C15 C14 109.9(3)
N7 C16 N8 114.4(3)
N7 C16 C17 122.8(3)
N8 C16 C17 122.8(3)

loop_
_geom_bond_atom_site_label_1
_geom_bond_atom_site_label_2
_geom_bond_distance
Fe1 N7 2.134(3)
Fe1 N1 2.162(3)
Fe1 N6 2.180(3)
Fe1 N3 2.180(3)
Fe1 N5 2.184(3)
Fe1 N4 2.212(3)
Cl1 O2 1.372(5)
Cl1 O2A 1.374(13)
Cl1 O1 1.387(3)
Cl1 O4 1.406(3)
Cl1 O3A 1.431(14)
Cl1 O3 1.469(4)
Cl1 O1A 1.541(12)
N1 C1 1.329(4)
N1 C3 1.384(4)
N2 C1 1.347(4)
N2 C2 1.360(4)
N3 C4 1.275(4)
N3 C5 1.471(4)
N4 C8 1.470(4)
N4 C7 1.483(4)
N5 C10 1.479(4)
N5 C9 1.481(4)
N6 C13 1.284(4)
N6 C12 1.483(4)
N7 C16 1.340(4)
N7 C14 1.393(4)
N8 C16 1.345(4)
N8 C15 1.362(4)
C1 C18 1.480(5)
C2 C3 1.364(4)
C3 C4 1.433(4)
C5 C6 1.503(5)
C6 C7 1.486(5)
C8 C9 1.512(5)
C10 C11 1.523(5)
C11 C12 1.509(5)
C13 C14 1.431(5)
C14 C15 1.362(4)
C16 C17 1.492(5)

loop_
_geom_hbond_atom_site_label_D
_geom_hbond_atom_site_label_H
_geom_hbond_atom_site_label_A
_geom_hbond_distance_DH
_geom_hbond_distance_HA
_geom_hbond_distance_DA
_geom_hbond_angle_DHA
_geom_hbond_site_symmetry_A
N2 H2 N8 0.86 1.93 2.772(4) 165.0 3_556
N5 H3N O3 0.84 2.18 2.975(4) 158.5 .
